data_7111404
loop_
_publ_author_name
'Caira, Mino R.'
'Bourne, Susan A.'
'Mhlongo, Welcome T.'
'Dean, Pamela M.'

_publ_section_title
;
 New crystalline forms of permethylated ?-cyclodextrin
;
_journal_issue 19
_journal_name_full 'Chemical Communications'
_journal_page_first 2216
_journal_page_last 2217
_journal_paper_doi 10.1039/b408660k
_journal_year 2004
_chemical_formula_moiety 'C63 H112 O35'
_chemical_formula_sum 'C63 H112 O35'
_chemical_formula_weight 1429.53
_chemical_melting_point 'HSM 147-149C'
_chemical_name_common heptakis(2,3,6-tri-O-methyl)-beta-cyclodextrin
_chemical_name_systematic
;
heptakis(2,3,6-tri-O-methyl)-beta-cyclodextrin
;
_space_group_IT_number 19
_symmetry_cell_setting orthorhombic
_symmetry_space_group_name_Hall 'P 2ac 2ab'
_symmetry_space_group_name_H-M 'P 21 21 21'
_atom_sites_solution_hydrogens geom
_atom_sites_solution_primary direct
_atom_sites_solution_secondary difmap
_audit_creation_method SHELXL-97
_cell_angle_alpha 90.00
_cell_angle_beta 90.00
_cell_angle_gamma 90.00
_cell_formula_units_Z 4
_cell_length_a 15.9509(1)
_cell_length_b 16.5772(1)
_cell_length_c 28.9413(2)
_cell_measurement_reflns_used 37345
_cell_measurement_temperature 173(2)
_cell_measurement_theta_max 25.70
_cell_measurement_theta_min 3.61
_cell_volume 7652.69(9)
_computing_cell_refinement 'DENZO-SMN (Otwinowski & Minor, 1997)'
_computing_data_collection 'COLLECT 2000'
_computing_data_reduction 'DENZO-SMN (Otwinowski & Minor, 1997)'
_computing_molecular_graphics 'ORTEP-3 (Farrugia, 1997)'
_computing_publication_material 'PLATON (Spek, 1990)'
_computing_structure_refinement 'SHELXL-97 (Sheldrick, 1997)'
_computing_structure_solution 'SHELXS-97 (Sheldrick, 1990)'
_diffrn_ambient_temperature 173(2)
_diffrn_measured_fraction_theta_full 0.995
_diffrn_measured_fraction_theta_max 0.995
_diffrn_measurement_device_type 'Nonius Kappa CCD diffractometer'
_diffrn_measurement_method '1.0 deg. phi- and omega-scans'
_diffrn_radiation_monochromator graphite
_diffrn_radiation_source 'fine-focus sealed tube'
_diffrn_radiation_type MoK\a
_diffrn_radiation_wavelength 0.71073
_diffrn_reflns_av_R_equivalents 0.0562
_diffrn_reflns_av_sigmaI/netI 0.0380
_diffrn_reflns_limit_h_max 19
_diffrn_reflns_limit_h_min -19
_diffrn_reflns_limit_k_max 20
_diffrn_reflns_limit_k_min -20
_diffrn_reflns_limit_l_max 35
_diffrn_reflns_limit_l_min -35
_diffrn_reflns_number 56677
_diffrn_reflns_theta_full 25.70
_diffrn_reflns_theta_max 25.70
_diffrn_reflns_theta_min 3.61
_exptl_absorpt_coefficient_mu 0.101
_exptl_absorpt_correction_type none
_exptl_absorpt_process_details none
_exptl_crystal_colour colourless
_exptl_crystal_density_diffrn 1.241
_exptl_crystal_density_meas ?
_exptl_crystal_density_method 'not measured'
_exptl_crystal_description prismatic
_exptl_crystal_F_000 3080
_exptl_crystal_size_max 0.30
_exptl_crystal_size_mid 0.20
_exptl_crystal_size_min 0.20
_refine_diff_density_max 0.402
_refine_diff_density_min -0.486
_refine_diff_density_rms 0.068
_refine_ls_abs_structure_details 'Flack H D (1983), Acta Cryst. A39, 876-881'
_refine_ls_abs_structure_Flack 0.5(7)
_refine_ls_extinction_coef none
_refine_ls_extinction_method none
_refine_ls_goodness_of_fit_ref 1.107
_refine_ls_hydrogen_treatment mixed
_refine_ls_matrix_type full
_refine_ls_number_parameters 899
_refine_ls_number_reflns 14499
_refine_ls_number_restraints 0
_refine_ls_restrained_S_all 1.107
_refine_ls_R_factor_all 0.0609
_refine_ls_R_factor_gt 0.0531
_refine_ls_shift/su_max 0.040
_refine_ls_shift/su_mean 0.000
_refine_ls_structure_factor_coef Fsqd
_refine_ls_weighting_details 'calc w=1/[\s^2^(Fo^2^)+(0.0516P)^2^+6.2614P] where P=(Fo^2^+2Fc^2^)/3'
_refine_ls_weighting_scheme calc
_refine_ls_wR_factor_gt 0.1269
_refine_ls_wR_factor_ref 0.1304
_reflns_number_gt 13091
_reflns_number_total 14499
_reflns_threshold_expression >2sigma(I)
_cod_data_source_file b408660ksup1.cif
_cod_data_source_block tbbuc
_cod_depositor_comments
;
The following automatic conversions were performed:

'_symmetry_cell_setting' value 'Orthorhombic' changed to
'orthorhombic' according to
/home/saulius/struct/CIF-dictionaries/cif_core.dic dictionary named
'cif_core.dic' version 2.4.2 from 2011-04-26.

Automatic conversion script
Id: cif_fix_values 1891 2012-01-12 08:04:46Z andrius 

The following automatic conversions were performed:

'_exptl_crystal_density_meas' value '-' was changed to '?' - the
value is perceived as not measured.

Automatic conversion script
Id: cif_fix_values 3008 2015-01-20 13:52:24Z robertas 
;
_cod_original_sg_symbol_H-M P2(1)2(1)2(1)
_cod_database_code 7111404

loop_
_symmetry_equiv_pos_as_xyz
'x, y, z'
'-x+1/2, -y, z+1/2'
'x+1/2, -y+1/2, -z'
'-x, y+1/2, -z+1/2'

loop_
_atom_site_label
_atom_site_type_symbol
_atom_site_fract_x
_atom_site_fract_y
_atom_site_fract_z
_atom_site_U_iso_or_equiv
_atom_site_adp_type
_atom_site_occupancy
_atom_site_symmetry_multiplicity
_atom_site_calc_flag
_atom_site_refinement_flags
O2G1 O 0.36293(15) 0.94574(12) 0.62734(8) 0.0352(5) Uani 1 1 d .
O3G1 O 0.38830(13) 0.79485(13) 0.66575(8) 0.0339(5) Uani 1 1 d .
O4G1 O 0.29004(12) 0.66995(11) 0.62982(7) 0.0260(4) Uani 1 1 d .
O5G1 O 0.15726(14) 0.85089(13) 0.61442(8) 0.0329(5) Uani 1 1 d .
O6G1 O 0.04617(19) 0.7269(2) 0.58204(12) 0.0632(8) Uani 1 1 d .
C1G1 C 0.2192(2) 0.90902(18) 0.60504(10) 0.0287(6) Uani 1 1 d .
H1G1 H 0.1959 0.9638 0.6117 0.034 Uiso 1 1 calc R
C2G1 C 0.2951(2) 0.89393(17) 0.63654(11) 0.0289(6) Uani 1 1 d .
H2G1 H 0.2771 0.9025 0.6693 0.035 Uiso 1 1 calc R
C3G1 C 0.32599(18) 0.80815(17) 0.63184(10) 0.0270(6) Uani 1 1 d .
H3G1 H 0.3508 0.8003 0.6004 0.032 Uiso 1 1 calc R
C4G1 C 0.25575(19) 0.74821(17) 0.63902(11) 0.0261(6) Uani 1 1 d .
H4G1 H 0.2367 0.7506 0.6719 0.031 Uiso 1 1 calc R
C5G1 C 0.1818(2) 0.76855(18) 0.60720(12) 0.0318(7) Uani 1 1 d .
H5G1 H 0.1986 0.7606 0.5742 0.038 Uiso 1 1 calc R
C6G1 C 0.1036(2) 0.7182(2) 0.61781(17) 0.0511(10) Uani 1 1 d .
H6A1 H 0.1192 0.6607 0.6212 0.061 Uiso 1 1 calc R
H6B1 H 0.0782 0.7364 0.6472 0.061 Uiso 1 1 calc R
C7G1 C 0.3517(3) 1.0245(2) 0.64455(14) 0.0484(9) Uani 1 1 d .
H7A1 H 0.3363 1.0219 0.6773 0.073 Uiso 1 1 calc R
H7B1 H 0.3070 1.0514 0.6272 0.073 Uiso 1 1 calc R
H7C1 H 0.4040 1.0549 0.6412 0.073 Uiso 1 1 calc R
C8G1 C 0.4678(2) 0.7732(2) 0.64761(15) 0.0456(9) Uani 1 1 d .
H8B1 H 0.5059 0.7601 0.6731 0.068 Uiso 1 1 calc R
H8A1 H 0.4906 0.8184 0.6298 0.068 Uiso 1 1 calc R
H8C1 H 0.4616 0.7261 0.6274 0.068 Uiso 1 1 calc R
C9G1 C -0.0278(3) 0.6812(3) 0.5900(2) 0.0796(16) Uani 1 1 d .
H9B1 H -0.0448 0.6869 0.6224 0.119 Uiso 1 1 calc R
H9C1 H -0.0169 0.6243 0.5832 0.119 Uiso 1 1 calc R
H9A1 H -0.0728 0.7010 0.5699 0.119 Uiso 1 1 calc R
O2G2 O 0.41189(13) 0.60581(12) 0.69103(7) 0.0298(5) Uani 1 1 d .
O3G2 O 0.43598(13) 0.44962(13) 0.65327(7) 0.0313(5) Uani 1 1 d .
O4G2 O 0.34639(13) 0.42745(12) 0.56961(7) 0.0261(4) Uani 1 1 d .
O5G2 O 0.20816(12) 0.55521(12) 0.64029(7) 0.0265(4) Uani 1 1 d .
O6G2 O 0.13713(13) 0.41356(13) 0.60649(8) 0.0321(5) Uani 1 1 d .
C1G2 C 0.26780(18) 0.60748(17) 0.66051(10) 0.0254(6) Uani 1 1 d .
H1G2 H 0.2427 0.6320 0.6889 0.031 Uiso 1 1 calc R
C2G2 C 0.34496(18) 0.55804(17) 0.67458(10) 0.0257(6) Uani 1 1 d .
H2G2 H 0.3278 0.5206 0.7000 0.031 Uiso 1 1 calc R
C3G2 C 0.37931(18) 0.50739(18) 0.63512(10) 0.0249(6) Uani 1 1 d .
H3G2 H 0.4093 0.5430 0.6126 0.030 Uiso 1 1 calc R
C4G2 C 0.30943(18) 0.46156(17) 0.61022(10) 0.0247(6) Uani 1 1 d .
H4G2 H 0.2884 0.4172 0.6306 0.030 Uiso 1 1 calc R
C5G2 C 0.23754(18) 0.51788(17) 0.59832(10) 0.0261(6) Uani 1 1 d .
H5G2 H 0.2583 0.5607 0.5768 0.031 Uiso 1 1 calc R
C6G2 C 0.16268(19) 0.47714(18) 0.57702(11) 0.0286(6) Uani 1 1 d .
H6B2 H 0.1164 0.5164 0.5732 0.034 Uiso 1 1 calc R
H6A2 H 0.1775 0.4555 0.5462 0.034 Uiso 1 1 calc R
C7G2 C 0.3939(2) 0.6434(2) 0.73452(11) 0.0350(7) Uani 1 1 d .
H7A2 H 0.4454 0.6671 0.7471 0.052 Uiso 1 1 calc R
H7C2 H 0.3722 0.6029 0.7561 0.052 Uiso 1 1 calc R
H7B2 H 0.3519 0.6858 0.7301 0.052 Uiso 1 1 calc R
C8G2 C 0.5211(2) 0.4624(3) 0.64056(16) 0.0517(10) Uani 1 1 d .
H8A2 H 0.5559 0.4192 0.6534 0.078 Uiso 1 1 calc R
H8B2 H 0.5401 0.5145 0.6527 0.078 Uiso 1 1 calc R
H8C2 H 0.5260 0.4623 0.6068 0.078 Uiso 1 1 calc R
C9G2 C 0.0599(2) 0.3788(2) 0.59323(14) 0.0445(9) Uani 1 1 d .
H9B2 H 0.0421 0.3398 0.6167 0.067 Uiso 1 1 calc R
H9A2 H 0.0666 0.3512 0.5635 0.067 Uiso 1 1 calc R
H9C2 H 0.0174 0.4212 0.5903 0.067 Uiso 1 1 calc R
O2G3 O 0.45594(15) 0.29504(14) 0.58437(7) 0.0347(5) Uani 1 1 d .
O3G3 O 0.51247(13) 0.27600(12) 0.49383(7) 0.0278(4) Uani 1 1 d .
O4G3 O 0.42944(12) 0.37465(11) 0.42650(6) 0.0239(4) Uani 1 1 d .
O5G3 O 0.27028(13) 0.35025(13) 0.51668(7) 0.0294(4) Uani 1 1 d .
O6G3 O 0.22455(14) 0.31804(14) 0.42164(8) 0.0369(5) Uani 1 1 d .
C1G3 C 0.32121(19) 0.34951(18) 0.55720(10) 0.0280(6) Uani 1 1 d .
H1G3 H 0.2887 0.3252 0.5832 0.034 Uiso 1 1 calc R
C2G3 C 0.3986(2) 0.29720(18) 0.54740(10) 0.0278(6) Uani 1 1 d .
H2G3 H 0.3796 0.2409 0.5408 0.033 Uiso 1 1 calc R
C3G3 C 0.44589(18) 0.32907(17) 0.50529(9) 0.0234(6) Uani 1 1 d .
H3G3 H 0.4693 0.3836 0.5125 0.028 Uiso 1 1 calc R
C4G3 C 0.38700(18) 0.33575(17) 0.46415(9) 0.0235(6) Uani 1 1 d .
H4G3 H 0.3685 0.2807 0.4544 0.028 Uiso 1 1 calc R
C5G3 C 0.31050(18) 0.38623(18) 0.47750(10) 0.0268(6) Uani 1 1 d .
H5G3 H 0.3301 0.4414 0.4864 0.032 Uiso 1 1 calc R
C6G3 C 0.2443(2) 0.3947(2) 0.44068(11) 0.0330(7) Uani 1 1 d .
H6A3 H 0.1932 0.4190 0.4542 0.040 Uiso 1 1 calc R
H6B3 H 0.2649 0.4309 0.4160 0.040 Uiso 1 1 calc R
C7G3 C 0.4242(3) 0.2564(2) 0.62423(12) 0.0456(9) Uani 1 1 d .
H25A H 0.4708 0.2416 0.6446 0.068 Uiso 1 1 calc R
H25B H 0.3935 0.2077 0.6152 0.068 Uiso 1 1 calc R
H25C H 0.3863 0.2932 0.6406 0.068 Uiso 1 1 calc R
C8G3 C 0.5922(2) 0.3036(2) 0.50903(11) 0.0355(7) Uani 1 1 d .
H8A3 H 0.5896 0.3163 0.5421 0.053 Uiso 1 1 calc R
H8B3 H 0.6078 0.3521 0.4917 0.053 Uiso 1 1 calc R
H8C3 H 0.6342 0.2614 0.5038 0.053 Uiso 1 1 calc R
C9G3 C 0.1505(2) 0.3196(3) 0.39465(13) 0.0463(9) Uani 1 1 d .
H9C3 H 0.1039 0.3399 0.4134 0.069 Uiso 1 1 calc R
H9B3 H 0.1376 0.2650 0.3839 0.069 Uiso 1 1 calc R
H9A3 H 0.1588 0.3551 0.3680 0.069 Uiso 1 1 calc R
O2G4 O 0.60449(13) 0.37906(13) 0.40247(7) 0.0300(5) Uani 1 1 d .
O3G4 O 0.58652(13) 0.45380(12) 0.31735(7) 0.0282(4) Uani 1 1 d .
O4G4 O 0.40955(12) 0.48941(11) 0.29682(6) 0.0219(4) Uani 1 1 d .
O5G4 O 0.40763(13) 0.29525(11) 0.36034(7) 0.0251(4) Uani 1 1 d .
O6G4 O 0.34455(15) 0.28986(13) 0.26061(7) 0.0339(5) Uani 1 1 d .
C1G4 C 0.46515(18) 0.31995(17) 0.39504(9) 0.0240(6) Uani 1 1 d .
H1G4 H 0.4845 0.2712 0.4124 0.029 Uiso 1 1 calc R
C2G4 C 0.54013(18) 0.35756(18) 0.37069(9) 0.0248(6) Uani 1 1 d .
H2G4 H 0.5635 0.3167 0.3488 0.030 Uiso 1 1 calc R
C3G4 C 0.51420(18) 0.43087(17) 0.34301(10) 0.0238(6) Uani 1 1 d .
H3G4 H 0.4983 0.4755 0.3645 0.029 Uiso 1 1 calc R
C4G4 C 0.44022(18) 0.41176(16) 0.31100(10) 0.0237(6) Uani 1 1 d .
H4G4 H 0.4613 0.3820 0.2833 0.028 Uiso 1 1 calc R
C5G4 C 0.37170(18) 0.36132(17) 0.33469(9) 0.0239(6) Uani 1 1 d .
H5G4 H 0.3403 0.3968 0.3566 0.029 Uiso 1 1 calc R
C6G4 C 0.3092(2) 0.32255(18) 0.30159(10) 0.0292(6) Uani 1 1 d .
H6B4 H 0.2795 0.2789 0.3182 0.035 Uiso 1 1 calc R
H6A4 H 0.2670 0.3635 0.2928 0.035 Uiso 1 1 calc R
C7G4 C 0.6751(2) 0.3287(2) 0.40008(14) 0.0395(8) Uani 1 1 d .
H7B4 H 0.7174 0.3473 0.4222 0.059 Uiso 1 1 calc R
H7A4 H 0.6984 0.3304 0.3688 0.059 Uiso 1 1 calc R
H7C4 H 0.6587 0.2733 0.4076 0.059 Uiso 1 1 calc R
C8G4 C 0.5899(2) 0.53604(18) 0.30338(11) 0.0311(7) Uani 1 1 d .
H8B4 H 0.5713 0.5705 0.3289 0.047 Uiso 1 1 calc R
H8C4 H 0.5531 0.5442 0.2766 0.047 Uiso 1 1 calc R
H8A4 H 0.6476 0.5501 0.2950 0.047 Uiso 1 1 calc R
C9G4 C 0.3749(3) 0.2101(2) 0.26516(13) 0.0452(9) Uani 1 1 d .
H9C4 H 0.4194 0.2087 0.2885 0.068 Uiso 1 1 calc R
H9B4 H 0.3974 0.1918 0.2354 0.068 Uiso 1 1 calc R
H9A4 H 0.3290 0.1745 0.2747 0.068 Uiso 1 1 calc R
O2G5 O 0.46242(12) 0.57167(13) 0.21564(7) 0.0268(4) Uani 1 1 d .
O3G5 O 0.37006(14) 0.71220(12) 0.22920(7) 0.0311(5) Uani 1 1 d .
O4G5 O 0.26226(12) 0.70897(12) 0.30731(7) 0.0258(4) Uani 1 1 d .
O5G5 O 0.27108(12) 0.49577(11) 0.27122(7) 0.0244(4) Uani 1 1 d .
O6G5 O 0.11006(14) 0.56360(15) 0.27556(9) 0.0440(6) Uani 1 1 d .
C1G5 C 0.35676(17) 0.49310(17) 0.25774(10) 0.0228(6) Uani 1 1 d .
H1G5 H 0.3664 0.4443 0.2381 0.027 Uiso 1 1 calc R
C2G5 C 0.37731(17) 0.56888(17) 0.22950(10) 0.0237(6) Uani 1 1 d .
H2G5 H 0.3411 0.5697 0.2013 0.028 Uiso 1 1 calc R
C3G5 C 0.35955(18) 0.64369(17) 0.25788(10) 0.0237(6) Uani 1 1 d .
H3G5 H 0.4001 0.6466 0.2842 0.028 Uiso 1 1 calc R
C4G5 C 0.27032(17) 0.64077(16) 0.27676(9) 0.0225(6) Uani 1 1 d .
H4G5 H 0.2300 0.6471 0.2506 0.027 Uiso 1 1 calc R
C5G5 C 0.25155(18) 0.56189(17) 0.30189(10) 0.0250(6) Uani 1 1 d .
H5G5 H 0.2873 0.5581 0.3302 0.030 Uiso 1 1 calc R
C6G5 C 0.1602(2) 0.54982(19) 0.31503(12) 0.0360(7) Uani 1 1 d .
H6A5 H 0.1514 0.4942 0.3265 0.043 Uiso 1 1 calc R
H6B5 H 0.1444 0.5879 0.3399 0.043 Uiso 1 1 calc R
C7G5 C 0.4872(2) 0.5048(2) 0.18807(11) 0.0310(7) Uani 1 1 d .
H7A5 H 0.4984 0.4583 0.2080 0.046 Uiso 1 1 calc R
H7C5 H 0.5380 0.5187 0.1708 0.046 Uiso 1 1 calc R
H7B5 H 0.4421 0.4914 0.1664 0.046 Uiso 1 1 calc R
C8G5 C 0.4045(2) 0.78031(18) 0.25236(13) 0.0371(7) Uani 1 1 d .
H8A5 H 0.4642 0.7709 0.2584 0.056 Uiso 1 1 calc R
H8C5 H 0.3751 0.7886 0.2817 0.056 Uiso 1 1 calc R
H8B5 H 0.3981 0.8283 0.2329 0.056 Uiso 1 1 calc R
C9G5 C 0.0245(2) 0.5436(3) 0.2825(2) 0.0640(13) Uani 1 1 d .
H9C5 H 0.0019 0.5759 0.3080 0.096 Uiso 1 1 calc R
H9B5 H 0.0198 0.4862 0.2902 0.096 Uiso 1 1 calc R
H9A5 H -0.0072 0.5549 0.2543 0.096 Uiso 1 1 calc R
O2G6 O 0.20671(14) 0.84105(13) 0.25654(7) 0.0306(5) Uani 1 1 d .
O3G6 O 0.20294(14) 0.96434(12) 0.32525(7) 0.0296(5) Uani 1 1 d .
O4G6 O 0.24241(13) 0.91017(12) 0.41677(7) 0.0282(4) Uani 1 1 d .
O5G6 O 0.15833(13) 0.72879(12) 0.36165(7) 0.0266(4) Uani 1 1 d .
O6G6 O 0.2113(2) 0.66046(14) 0.44264(8) 0.0511(7) Uani 1 1 d .
C1G6 C 0.18051(18) 0.73828(17) 0.31483(10) 0.0235(6) Uani 1 1 d .
H1G6 H 0.1404 0.7068 0.2953 0.028 Uiso 1 1 calc R
C2G6 C 0.17469(19) 0.82748(17) 0.30157(10) 0.0256(6) Uani 1 1 d .
H2G6 H 0.1143 0.8436 0.3019 0.031 Uiso 1 1 calc R
C3G6 C 0.22197(18) 0.88187(17) 0.33477(10) 0.0246(6) Uani 1 1 d .
H3G6 H 0.2836 0.8727 0.3314 0.030 Uiso 1 1 calc R
C4G6 C 0.19499(19) 0.86288(17) 0.38435(9) 0.0244(6) Uani 1 1 d .
H4G6 H 0.1338 0.8745 0.3881 0.029 Uiso 1 1 calc R
C5G6 C 0.21143(19) 0.77312(17) 0.39252(10) 0.0263(6) Uani 1 1 d .
H5G6 H 0.2714 0.7608 0.3853 0.032 Uiso 1 1 calc R
C6G6 C 0.1914(2) 0.74381(18) 0.44070(10) 0.0336(7) Uani 1 1 d .
H6A6 H 0.2248 0.7740 0.4638 0.040 Uiso 1 1 calc R
H6B6 H 0.1312 0.7521 0.4475 0.040 Uiso 1 1 calc R
C7G6 C 0.1539(3) 0.8113(2) 0.22070(11) 0.0412(8) Uani 1 1 d .
H7B6 H 0.1475 0.7528 0.2240 0.062 Uiso 1 1 calc R
H7C6 H 0.1791 0.8236 0.1906 0.062 Uiso 1 1 calc R
H7A6 H 0.0988 0.8372 0.2228 0.062 Uiso 1 1 calc R
C8G6 C 0.2576(3) 1.0011(2) 0.29231(13) 0.0452(9) Uani 1 1 d .
H8B6 H 0.3157 0.9967 0.3030 0.068 Uiso 1 1 calc R
H8C6 H 0.2428 1.0582 0.2888 0.068 Uiso 1 1 calc R
H8A6 H 0.2518 0.9738 0.2625 0.068 Uiso 1 1 calc R
C9G6 C 0.1896(4) 0.6273(2) 0.48531(16) 0.0716(14) Uani 1 1 d .
H9B6 H 0.2202 0.6552 0.5099 0.107 Uiso 1 1 calc R
H9A6 H 0.2042 0.5699 0.4857 0.107 Uiso 1 1 calc R
H9C6 H 0.1292 0.6334 0.4903 0.107 Uiso 1 1 calc R
O2G7 O 0.33704(14) 1.05506(13) 0.42924(8) 0.0348(5) Uani 1 1 d .
O3G7 O 0.33583(15) 1.04903(15) 0.52814(8) 0.0412(6) Uani 1 1 d .
O4G7 O 0.24612(14) 0.90649(13) 0.55910(7) 0.0325(5) Uani 1 1 d .
O5G7 O 0.13065(13) 0.97277(13) 0.45605(7) 0.0300(5) Uani 1 1 d .
O6G7 O 0.00766(18) 0.8766(2) 0.49450(12) 0.0670(9) Uani 1 1 d .
C1G7 C 0.20217(19) 0.98390(18) 0.42848(10) 0.0279(6) Uani 1 1 d .
H1G7 H 0.1858 1.0126 0.3995 0.034 Uiso 1 1 calc R
C2G7 C 0.26448(19) 1.03598(18) 0.45526(11) 0.0297(6) Uani 1 1 d .
H2G7 H 0.2359 1.0877 0.4635 0.036 Uiso 1 1 calc R
C3G7 C 0.2902(2) 0.99443(19) 0.49974(11) 0.0304(7) Uani 1 1 d .
H3G7 H 0.3265 0.9470 0.4922 0.037 Uiso 1 1 calc R
C4G7 C 0.2146(2) 0.96601(19) 0.52736(10) 0.0304(6) Uani 1 1 d .
H4G7 H 0.1913 1.0125 0.5453 0.036 Uiso 1 1 calc R
C5G7 C 0.14450(19) 0.92864(19) 0.49805(10) 0.0293(6) Uani 1 1 d .
H5G7 H 0.1611 0.8723 0.4898 0.035 Uiso 1 1 calc R
C6G7 C 0.0611(2) 0.9258(2) 0.52209(13) 0.0445(8) Uani 1 1 d .
H6A7 H 0.0673 0.9024 0.5534 0.053 Uiso 1 1 calc R
H6B7 H 0.0375 0.9808 0.5251 0.053 Uiso 1 1 calc R
C7G7 C 0.3234(2) 1.1194(2) 0.39793(13) 0.0406(8) Uani 1 1 d .
H7A7 H 0.3023 1.1665 0.4148 0.061 Uiso 1 1 calc R
H7C7 H 0.2822 1.1030 0.3747 0.061 Uiso 1 1 calc R
H7B7 H 0.3763 1.1333 0.3827 0.061 Uiso 1 1 calc R
C8G7 C 0.4244(2) 1.0374(3) 0.52716(15) 0.0589(11) Uani 1 1 d .
H8C7 H 0.4509 1.0726 0.5501 0.088 Uiso 1 1 calc R
H8A7 H 0.4458 1.0506 0.4963 0.088 Uiso 1 1 calc R
H8B7 H 0.4373 0.9810 0.5344 0.088 Uiso 1 1 calc R
C9G7 C -0.0738(4) 0.8721(4) 0.5132(2) 0.0935(18) Uiso 1 1 d .
H9B7 H -0.0704 0.8575 0.5459 0.140 Uiso 1 1 calc R
H9A7 H -0.1060 0.8310 0.4965 0.140 Uiso 1 1 calc R
H9C7 H -0.1016 0.9245 0.5100 0.140 Uiso 1 1 calc R

loop_
_atom_site_aniso_label
_atom_site_aniso_U_11
_atom_site_aniso_U_22
_atom_site_aniso_U_33
_atom_site_aniso_U_23
_atom_site_aniso_U_13
_atom_site_aniso_U_12
O2G1 0.0462(13) 0.0205(10) 0.0387(12) -0.0018(9) -0.0050(10) -0.0057(9)
O3G1 0.0291(11) 0.0271(11) 0.0457(13) 0.0006(10) -0.0097(10) -0.0012(9)
O4G1 0.0280(10) 0.0189(9) 0.0312(11) -0.0027(8) 0.0065(9) -0.0003(8)
O5G1 0.0320(11) 0.0259(10) 0.0407(12) -0.0092(9) -0.0014(9) 0.0070(9)
O6G1 0.0508(17) 0.0637(19) 0.075(2) 0.0045(16) -0.0203(15) -0.0083(15)
C1G1 0.0347(16) 0.0241(14) 0.0273(14) -0.0055(12) -0.0003(13) 0.0071(12)
C2G1 0.0363(16) 0.0229(14) 0.0276(15) -0.0032(12) -0.0033(13) 0.0014(13)
C3G1 0.0289(15) 0.0240(14) 0.0280(15) -0.0022(11) -0.0036(12) 0.0015(12)
C4G1 0.0262(14) 0.0213(14) 0.0309(15) -0.0053(12) 0.0027(12) 0.0028(11)
C5G1 0.0300(15) 0.0246(14) 0.0406(17) -0.0082(13) -0.0031(14) 0.0050(13)
C6G1 0.0338(18) 0.0287(17) 0.091(3) -0.0010(18) -0.0189(19) -0.0031(15)
C7G1 0.068(2) 0.0212(15) 0.056(2) -0.0060(15) -0.020(2) 0.0011(17)
C8G1 0.0248(16) 0.0385(19) 0.073(3) 0.0101(18) -0.0030(16) -0.0008(15)
C9G1 0.044(2) 0.073(3) 0.122(5) 0.005(3) -0.028(3) -0.013(2)
O2G2 0.0308(11) 0.0298(11) 0.0289(11) -0.0065(9) -0.0009(9) -0.0064(9)
O3G2 0.0250(10) 0.0339(11) 0.0350(11) -0.0010(9) 0.0017(9) 0.0012(9)
O4G2 0.0315(10) 0.0235(10) 0.0233(10) -0.0036(8) 0.0103(8) -0.0059(9)
O5G2 0.0245(10) 0.0260(10) 0.0290(10) -0.0051(8) 0.0053(8) -0.0037(8)
O6G2 0.0302(11) 0.0258(11) 0.0404(12) -0.0016(9) 0.0004(10) -0.0086(9)
C1G2 0.0274(14) 0.0225(13) 0.0264(14) -0.0022(11) 0.0082(12) -0.0062(12)
C2G2 0.0283(14) 0.0242(14) 0.0247(14) 0.0007(11) 0.0034(11) -0.0044(12)
C3G2 0.0255(14) 0.0255(14) 0.0238(14) -0.0016(11) 0.0043(11) -0.0031(12)
C4G2 0.0257(14) 0.0240(13) 0.0243(14) 0.0005(11) 0.0066(12) -0.0048(12)
C5G2 0.0291(15) 0.0235(14) 0.0258(14) -0.0018(11) 0.0045(12) -0.0044(12)
C6G2 0.0313(15) 0.0245(14) 0.0300(15) -0.0025(12) 0.0016(12) 0.0004(12)
C7G2 0.0443(19) 0.0338(16) 0.0269(15) -0.0067(13) -0.0018(14) -0.0045(15)
C8G2 0.0279(17) 0.054(2) 0.073(3) 0.003(2) 0.0031(17) 0.0023(17)
C9G2 0.0381(18) 0.0377(19) 0.058(2) -0.0141(17) 0.0000(16) -0.0150(16)
O2G3 0.0434(13) 0.0365(12) 0.0242(10) 0.0064(9) 0.0081(9) 0.0026(10)
O3G3 0.0302(11) 0.0278(11) 0.0254(10) 0.0010(8) 0.0033(8) 0.0059(9)
O4G3 0.0299(10) 0.0212(9) 0.0207(9) 0.0012(8) 0.0057(8) 0.0030(8)
O5G3 0.0273(10) 0.0311(11) 0.0298(11) -0.0040(9) 0.0067(9) -0.0054(9)
O6G3 0.0313(11) 0.0409(12) 0.0386(12) -0.0042(10) -0.0046(10) -0.0030(10)
C1G3 0.0312(15) 0.0236(14) 0.0291(15) -0.0007(12) 0.0064(12) -0.0071(12)
C2G3 0.0373(16) 0.0231(14) 0.0232(14) 0.0011(11) 0.0081(12) -0.0010(13)
C3G3 0.0275(14) 0.0219(13) 0.0209(13) 0.0008(11) 0.0056(11) -0.0009(12)
C4G3 0.0308(15) 0.0192(13) 0.0204(13) -0.0007(10) 0.0040(11) -0.0029(11)
C5G3 0.0276(14) 0.0265(14) 0.0262(14) -0.0031(12) 0.0052(12) -0.0006(12)
C6G3 0.0279(15) 0.0360(17) 0.0352(16) -0.0039(13) 0.0038(13) 0.0051(13)
C7G3 0.067(2) 0.0423(19) 0.0276(17) 0.0116(15) 0.0131(17) 0.0077(18)
C8G3 0.0298(16) 0.0461(19) 0.0306(16) 0.0041(14) 0.0005(13) 0.0083(15)
C9G3 0.0367(18) 0.060(2) 0.0419(19) 0.0058(17) -0.0078(16) -0.0082(18)
O2G4 0.0287(11) 0.0321(11) 0.0293(11) -0.0015(9) -0.0034(9) 0.0075(9)
O3G4 0.0289(10) 0.0270(10) 0.0286(10) 0.0022(8) 0.0055(9) -0.0023(9)
O4G4 0.0287(10) 0.0175(9) 0.0195(9) 0.0001(7) -0.0031(8) 0.0018(8)
O5G4 0.0346(11) 0.0182(9) 0.0225(9) 0.0010(8) 0.0011(8) 0.0016(9)
O6G4 0.0509(13) 0.0261(10) 0.0247(10) -0.0034(9) -0.0011(10) -0.0045(10)
C1G4 0.0316(15) 0.0211(13) 0.0194(13) 0.0001(11) 0.0015(11) 0.0073(12)
C2G4 0.0301(15) 0.0255(14) 0.0187(13) 0.0006(11) 0.0002(11) 0.0055(12)
C3G4 0.0265(14) 0.0220(14) 0.0228(13) -0.0011(11) 0.0045(11) 0.0009(12)
C4G4 0.0284(14) 0.0173(13) 0.0254(14) -0.0019(11) 0.0013(12) 0.0048(11)
C5G4 0.0305(14) 0.0205(13) 0.0206(13) -0.0005(11) 0.0011(12) 0.0021(12)
C6G4 0.0361(16) 0.0220(13) 0.0294(15) -0.0006(12) -0.0005(13) -0.0043(13)
C7G4 0.0259(16) 0.0374(17) 0.055(2) -0.0061(16) 0.0009(15) 0.0054(14)
C8G4 0.0325(16) 0.0292(15) 0.0315(16) 0.0037(13) -0.0074(13) -0.0064(13)
C9G4 0.064(2) 0.0274(16) 0.044(2) -0.0053(15) 0.0086(18) 0.0012(17)
O2G5 0.0246(10) 0.0303(11) 0.0253(10) 0.0007(8) 0.0018(8) 0.0004(9)
O3G5 0.0415(12) 0.0225(10) 0.0294(11) 0.0062(9) 0.0062(9) 0.0000(9)
O4G5 0.0250(10) 0.0206(9) 0.0319(10) -0.0056(8) -0.0010(8) 0.0001(8)
O5G5 0.0227(10) 0.0195(9) 0.0309(10) -0.0041(8) 0.0023(8) 0.0007(8)
O6G5 0.0264(11) 0.0434(14) 0.0623(16) -0.0118(12) -0.0002(11) -0.0012(10)
C1G5 0.0227(13) 0.0218(13) 0.0239(14) -0.0003(11) -0.0032(11) 0.0007(11)
C2G5 0.0214(13) 0.0268(14) 0.0229(13) 0.0028(11) -0.0024(11) 0.0018(11)
C3G5 0.0260(14) 0.0196(13) 0.0256(14) 0.0039(11) -0.0008(11) -0.0016(11)
C4G5 0.0247(14) 0.0199(13) 0.0230(13) -0.0015(11) 0.0004(11) -0.0011(11)
C5G5 0.0289(14) 0.0192(13) 0.0268(14) -0.0022(11) 0.0008(12) 0.0004(12)
C6G5 0.0390(17) 0.0235(15) 0.0455(19) -0.0001(13) 0.0143(15) -0.0035(13)
C7G5 0.0297(15) 0.0347(16) 0.0284(15) -0.0023(13) 0.0003(13) 0.0034(13)
C8G5 0.0368(17) 0.0222(15) 0.052(2) 0.0027(14) 0.0081(15) -0.0044(14)
C9G5 0.0318(19) 0.055(2) 0.105(4) -0.024(3) 0.009(2) -0.0046(18)
O2G6 0.0412(12) 0.0304(11) 0.0201(10) -0.0014(8) -0.0001(9) -0.0024(10)
O3G6 0.0363(11) 0.0208(10) 0.0315(11) 0.0034(8) 0.0020(9) -0.0009(9)
O4G6 0.0318(11) 0.0227(10) 0.0303(10) -0.0054(8) -0.0066(9) 0.0062(8)
O5G6 0.0289(10) 0.0237(10) 0.0272(10) -0.0013(8) 0.0036(8) -0.0007(9)
O6G6 0.095(2) 0.0267(12) 0.0315(12) 0.0039(10) 0.0053(13) 0.0133(13)
C1G6 0.0246(14) 0.0232(13) 0.0227(14) -0.0020(11) 0.0003(11) 0.0007(11)
C2G6 0.0273(14) 0.0280(14) 0.0216(14) -0.0011(11) -0.0006(11) 0.0012(12)
C3G6 0.0279(14) 0.0211(13) 0.0249(14) 0.0005(11) -0.0005(12) 0.0020(12)
C4G6 0.0277(14) 0.0232(14) 0.0223(14) -0.0009(11) -0.0049(11) 0.0001(12)
C5G6 0.0314(15) 0.0250(14) 0.0224(14) -0.0026(11) -0.0025(12) 0.0035(12)
C6G6 0.053(2) 0.0234(14) 0.0247(15) -0.0006(12) 0.0004(14) 0.0101(14)
C7G6 0.066(2) 0.0341(17) 0.0234(16) 0.0031(13) -0.0109(16) -0.0042(17)
C8G6 0.059(2) 0.0336(17) 0.0434(19) 0.0048(15) 0.0083(17) -0.0128(17)
C9G6 0.124(4) 0.033(2) 0.057(3) 0.0167(19) 0.016(3) 0.012(3)
O2G7 0.0343(11) 0.0301(11) 0.0400(12) 0.0031(9) -0.0013(10) -0.0004(10)
O3G7 0.0418(13) 0.0459(14) 0.0359(12) -0.0089(11) -0.0108(10) -0.0057(11)
O4G7 0.0411(12) 0.0314(11) 0.0251(10) -0.0033(9) -0.0016(9) 0.0124(10)
O5G7 0.0296(11) 0.0288(11) 0.0316(11) -0.0028(9) -0.0050(9) 0.0053(9)
O6G7 0.0384(14) 0.073(2) 0.089(2) 0.0174(18) -0.0104(15) -0.0179(15)
C1G7 0.0308(15) 0.0256(14) 0.0275(15) -0.0032(12) -0.0038(12) 0.0081(12)
C2G7 0.0308(15) 0.0239(14) 0.0343(16) -0.0026(12) -0.0007(13) 0.0041(12)
C3G7 0.0304(15) 0.0294(15) 0.0315(16) -0.0077(12) -0.0071(13) 0.0001(13)
C4G7 0.0358(16) 0.0273(15) 0.0280(15) -0.0044(12) -0.0030(13) 0.0088(13)
C5G7 0.0304(15) 0.0267(15) 0.0309(15) -0.0015(12) -0.0030(12) 0.0084(13)
C6G7 0.0330(17) 0.050(2) 0.051(2) 0.0104(17) 0.0006(16) 0.0065(16)
C7G7 0.047(2) 0.0293(16) 0.0456(19) 0.0035(14) -0.0033(16) -0.0060(15)
C8G7 0.040(2) 0.085(3) 0.051(2) -0.009(2) -0.0085(18) -0.020(2)

loop_
_atom_type_symbol
_atom_type_description
_atom_type_scat_dispersion_real
_atom_type_scat_dispersion_imag
_atom_type_scat_source
C C 0.0033 0.0016 'International Tables Vol C Tables 4.2.6.8 and 6.1.1.4'
H H 0.0000 0.0000 'International Tables Vol C Tables 4.2.6.8 and 6.1.1.4'
O O 0.0106 0.0060 'International Tables Vol C Tables 4.2.6.8 and 6.1.1.4'

loop_
_geom_angle_atom_site_label_1
_geom_angle_atom_site_label_2
_geom_angle_atom_site_label_3
_geom_angle
C2G1 O2G1 C7G1 113.6(3)
C3G1 O3G1 C8G1 114.3(3)
C1G2 O4G1 C4G1 116.9(2)
C1G1 O5G1 C5G1 115.6(2)
C6G1 O6G1 C9G1 111.8(4)
O4G7 C1G1 O5G1 112.3(2)
O4G7 C1G1 C2G1 108.5(2)
O5G1 C1G1 C2G1 109.1(2)
O2G1 C2G1 C3G1 107.9(2)
O2G1 C2G1 C1G1 113.2(2)
C3G1 C2G1 C1G1 110.9(2)
O3G1 C3G1 C2G1 108.3(2)
O3G1 C3G1 C4G1 108.9(2)
C2G1 C3G1 C4G1 111.4(2)
O4G1 C4G1 C3G1 106.7(2)
O4G1 C4G1 C5G1 112.4(2)
C3G1 C4G1 C5G1 110.1(2)
O5G1 C5G1 C6G1 105.5(3)
O5G1 C5G1 C4G1 109.3(2)
C6G1 C5G1 C4G1 112.7(3)
O6G1 C6G1 C5G1 109.3(3)
C2G2 O2G2 C7G2 112.9(2)
C3G2 O3G2 C8G2 114.3(3)
C1G3 O4G2 C4G2 117.2(2)
C1G2 O5G2 C5G2 113.2(2)
C9G2 O6G2 C6G2 113.0(3)
O4G1 C1G2 O5G2 111.0(2)
O4G1 C1G2 C2G2 111.0(2)
O5G2 C1G2 C2G2 108.8(2)
O2G2 C2G2 C3G2 106.9(2)
O2G2 C2G2 C1G2 113.4(2)
C3G2 C2G2 C1G2 112.6(2)
O3G2 C3G2 C2G2 108.9(2)
O3G2 C3G2 C4G2 107.7(2)
C2G2 C3G2 C4G2 111.5(2)
O4G2 C4G2 C5G2 111.6(2)
O4G2 C4G2 C3G2 106.4(2)
C5G2 C4G2 C3G2 110.6(2)
O5G2 C5G2 C6G2 106.3(2)
O5G2 C5G2 C4G2 108.6(2)
C6G2 C5G2 C4G2 114.6(2)
O6G2 C6G2 C5G2 108.4(2)
C2G3 O2G3 C7G3 113.5(3)
C3G3 O3G3 C8G3 113.4(2)
C1G4 O4G3 C4G3 113.1(2)
C1G3 O5G3 C5G3 113.5(2)
C9G3 O6G3 C6G3 112.5(3)
O4G2 C1G3 O5G3 111.5(2)
O4G2 C1G3 C2G3 109.8(2)
O5G3 C1G3 C2G3 108.1(2)
O2G3 C2G3 C3G3 107.1(2)
O2G3 C2G3 C1G3 113.3(2)
C3G3 C2G3 C1G3 110.4(2)
O3G3 C3G3 C4G3 108.9(2)
O3G3 C3G3 C2G3 110.0(2)
C4G3 C3G3 C2G3 110.2(2)
O4G3 C4G3 C3G3 109.6(2)
O4G3 C4G3 C5G3 108.8(2)
C3G3 C4G3 C5G3 109.6(2)
O5G3 C5G3 C6G3 106.5(2)
O5G3 C5G3 C4G3 109.2(2)
C6G3 C5G3 C4G3 115.6(2)
O6G3 C6G3 C5G3 110.3(3)
C7G4 O2G4 C2G4 113.4(2)
C8G4 O3G4 C3G4 115.8(2)
C1G5 O4G4 C4G4 118.1(2)
C1G4 O5G4 C5G4 113.7(2)
C9G4 O6G4 C6G4 114.5(2)
O4G3 C1G4 O5G4 112.5(2)
O4G3 C1G4 C2G4 110.7(2)
O5G4 C1G4 C2G4 107.3(2)
O2G4 C2G4 C3G4 109.8(2)
O2G4 C2G4 C1G4 111.7(2)
C3G4 C2G4 C1G4 111.1(2)
O3G4 C3G4 C2G4 105.6(2)
O3G4 C3G4 C4G4 111.3(2)
C2G4 C3G4 C4G4 111.4(2)
O4G4 C4G4 C3G4 104.5(2)
O4G4 C4G4 C5G4 111.9(2)
C3G4 C4G4 C5G4 113.0(2)
O5G4 C5G4 C6G4 105.2(2)
O5G4 C5G4 C4G4 111.1(2)
C6G4 C5G4 C4G4 114.4(2)
O6G4 C6G4 C5G4 115.2(3)
C2G5 O2G5 C7G5 113.6(2)
C3G5 O3G5 C8G5 113.9(2)
C1G6 O4G5 C4G5 116.6(2)
C1G5 O5G5 C5G5 113.5(2)
C6G5 O6G5 C9G5 113.0(3)
O4G4 C1G5 O5G5 110.8(2)
O4G4 C1G5 C2G5 109.6(2)
O5G5 C1G5 C2G5 109.0(2)
O2G5 C2G5 C3G5 107.8(2)
O2G5 C2G5 C1G5 112.5(2)
C3G5 C2G5 C1G5 110.0(2)
O3G5 C3G5 C2G5 108.5(2)
O3G5 C3G5 C4G5 110.2(2)
C2G5 C3G5 C4G5 110.1(2)
O4G5 C4G5 C3G5 106.2(2)
O4G5 C4G5 C5G5 111.3(2)
C3G5 C4G5 C5G5 112.4(2)
O5G5 C5G5 C6G5 105.1(2)
O5G5 C5G5 C4G5 108.4(2)
C6G5 C5G5 C4G5 114.9(2)
O6G5 C6G5 C5G5 108.6(3)
C2G6 O2G6 C7G6 113.7(2)
C3G6 O3G6 C8G6 114.1(2)
C1G7 O4G6 C4G6 112.8(2)
C1G6 O5G6 C5G6 113.2(2)
C9G6 O6G6 C6G6 111.3(3)
O4G5 C1G6 O5G6 110.0(2)
O4G5 C1G6 C2G6 110.5(2)
O5G6 C1G6 C2G6 109.5(2)
O2G6 C2G6 C3G6 108.0(2)
O2G6 C2G6 C1G6 111.2(2)
C3G6 C2G6 C1G6 112.6(2)
O3G6 C3G6 C2G6 109.9(2)
O3G6 C3G6 C4G6 108.6(2)
C2G6 C3G6 C4G6 109.4(2)
O4G6 C4G6 C5G6 109.8(2)
O4G6 C4G6 C3G6 110.6(2)
C5G6 C4G6 C3G6 107.3(2)
O5G6 C5G6 C6G6 106.6(2)
O5G6 C5G6 C4G6 107.5(2)
C6G6 C5G6 C4G6 114.8(2)
O6G6 C6G6 C5G6 107.6(2)
C7G7 O2G7 C2G7 112.5(2)
C3G7 O3G7 C8G7 114.2(3)
C1G1 O4G7 C4G7 118.6(2)
C1G7 O5G7 C5G7 115.0(2)
C9G7 O6G7 C6G7 111.6(4)
O5G7 C1G7 O4G6 112.9(2)
O5G7 C1G7 C2G7 108.3(2)
O4G6 C1G7 C2G7 108.2(2)
O2G7 C2G7 C3G7 109.4(2)
O2G7 C2G7 C1G7 112.8(2)
C3G7 C2G7 C1G7 110.5(3)
O3G7 C3G7 C2G7 109.9(3)
O3G7 C3G7 C4G7 107.4(2)
C2G7 C3G7 C4G7 111.9(2)
O4G7 C4G7 C3G7 105.7(2)
O4G7 C4G7 C5G7 109.3(2)
C3G7 C4G7 C5G7 114.3(2)
O5G7 C5G7 C6G7 105.8(3)
O5G7 C5G7 C4G7 112.0(3)
C6G7 C5G7 C4G7 113.7(3)
O6G7 C6G7 C5G7 106.7(3)

loop_
_geom_bond_atom_site_label_1
_geom_bond_atom_site_label_2
_geom_bond_distance
O2G1 C2G1 1.407(4)
O2G1 C7G1 1.409(4)
O3G1 C3G1 1.414(4)
O3G1 C8G1 1.418(4)
O4G1 C1G2 1.410(3)
O4G1 C4G1 1.433(3)
O5G1 C1G1 1.406(4)
O5G1 C5G1 1.435(4)
O6G1 C6G1 1.389(5)
O6G1 C9G1 1.421(6)
C1G1 O4G7 1.398(4)
C1G1 C2G1 1.537(4)
C2G1 C3G1 1.511(4)
C3G1 C4G1 1.512(4)
C4G1 C5G1 1.534(4)
C5G1 C6G1 1.532(5)
O2G2 C2G2 1.412(4)
O2G2 C7G2 1.433(4)
O3G2 C3G2 1.418(4)
O3G2 C8G2 1.423(4)
O4G2 C1G3 1.400(3)
O4G2 C4G2 1.431(3)
O5G2 C1G2 1.414(3)
O5G2 C5G2 1.441(3)
O6G2 C9G2 1.414(4)
O6G2 C6G2 1.416(4)
C1G2 C2G2 1.534(4)
C2G2 C3G2 1.520(4)
C3G2 C4G2 1.529(4)
C4G2 C5G2 1.518(4)
C5G2 C6G2 1.504(4)
O2G3 C2G3 1.408(4)
O2G3 C7G3 1.413(4)
O3G3 C3G3 1.418(3)
O3G3 C8G3 1.422(4)
O4G3 C1G4 1.405(3)
O4G3 C4G3 1.436(3)
O5G3 C1G3 1.427(4)
O5G3 C5G3 1.433(3)
O6G3 C9G3 1.416(4)
O6G3 C6G3 1.420(4)
C1G3 C2G3 1.535(4)
C2G3 C3G3 1.528(4)
C3G3 C4G3 1.521(4)
C4G3 C5G3 1.529(4)
C5G3 C6G3 1.507(4)
O2G4 C7G4 1.403(4)
O2G4 C2G4 1.424(4)
O3G4 C8G4 1.423(4)
O3G4 C3G4 1.424(3)
O4G4 C1G5 1.411(3)
O4G4 C4G4 1.437(3)
O5G4 C1G4 1.421(4)
O5G4 C5G4 1.442(3)
O6G4 C9G4 1.414(4)
O6G4 C6G4 1.420(4)
C1G4 C2G4 1.522(4)
C2G4 C3G4 1.513(4)
C3G4 C4G4 1.533(4)
C4G4 C5G4 1.537(4)
C5G4 C6G4 1.524(4)
O2G5 C2G5 1.416(3)
O2G5 C7G5 1.421(4)
O3G5 C3G5 1.417(3)
O3G5 C8G5 1.424(4)
O4G5 C1G6 1.408(3)
O4G5 C4G5 1.441(3)
O5G5 C1G5 1.422(3)
O5G5 C5G5 1.444(3)
O6G5 C6G5 1.413(4)
O6G5 C9G5 1.419(5)
C1G5 C2G5 1.534(4)
C2G5 C3G5 1.514(4)
C3G5 C4G5 1.525(4)
C4G5 C5G5 1.526(4)
C5G5 C6G5 1.520(4)
O2G6 C2G6 1.418(3)
O2G6 C7G6 1.424(4)
O3G6 C3G6 1.427(3)
O3G6 C8G6 1.429(4)
O4G6 C1G7 1.421(3)
O4G6 C4G6 1.438(3)
O5G6 C1G6 1.409(3)
O5G6 C5G6 1.434(3)
O6G6 C9G6 1.396(5)
O6G6 C6G6 1.419(4)
C1G6 C2G6 1.530(4)
C2G6 C3G6 1.518(4)
C3G6 C4G6 1.531(4)
C4G6 C5G6 1.529(4)
C5G6 C6G6 1.511(4)
O2G7 C7G7 1.416(4)
O2G7 C2G7 1.416(4)
O3G7 C3G7 1.423(4)
O3G7 C8G7 1.426(5)
O4G7 C4G7 1.439(4)
O5G7 C1G7 1.404(4)
O5G7 C5G7 1.436(4)
O6G7 C9G7 1.409(7)
O6G7 C6G7 1.424(5)
C1G7 C2G7 1.528(4)
C2G7 C3G7 1.516(4)
C3G7 C4G7 1.522(5)
C4G7 C5G7 1.534(4)
C5G7 C6G7 1.502(5)
